data_7049572
loop_
_publ_author_name
'D\"ubek, Gizem'
'Franz, Daniel'
'Eisenhut, Carsten'
'Altmann, Philipp J.'
'Inoue, Shigeyoshi'

_publ_section_title
;
 Reactivity of an NHC-stabilized pyramidal hydrosilylene with
 electrophilic boron sources.
;
_journal_issue 17
_journal_name_full 'Dalton transactions (Cambridge, England : 2003)'
_journal_page_first 5756
_journal_page_last 5765
_journal_paper_doi 10.1039/c9dt00608g
_journal_volume 48
_journal_year 2019
_chemical_compound_source 'see text'
_chemical_formula_moiety 'C19 H44 B N3 Si2'
_chemical_formula_sum 'C19 H44 B N3 Si2'
_chemical_formula_weight 381.56
_space_group_IT_number 2
_space_group_name_Hall '-P 1'
_space_group_name_H-M_alt 'P -1'
_symmetry_cell_setting triclinic
_symmetry_Int_Tables_number 2
_symmetry_space_group_name_Hall '-P 1'
_symmetry_space_group_name_H-M 'P -1'
_atom_sites_solution_hydrogens mixed
_audit_update_record
;
2019-02-09 deposited with the CCDC.    2019-04-03 downloaded from the CCDC.
;
_cell_angle_alpha 81.990(3)
_cell_angle_beta 81.622(3)
_cell_angle_gamma 61.427(2)
_cell_formula_units_Z 2
_cell_length_a 8.3084(7)
_cell_length_b 8.5790(7)
_cell_length_c 19.8196(16)
_cell_measurement_reflns_used 9777
_cell_measurement_temperature 100
_cell_measurement_theta_max 25.7032
_cell_measurement_theta_min 2.7122
_cell_volume 1223.45(18)
_computing_cell_refinement 'SAINT (Bruker, 2014)'
_computing_data_collection 'APEX III Control Software (Bruker, 2015)'
_computing_data_reduction 'SAINT (Bruker, 2014)'
_computing_molecular_graphics 'PLATON (Spek, 2011)'
_computing_publication_material 'PLATON (Spek, 2011), enCIFer (Allen, 2014)'
_computing_structure_refinement 'SHELXL2014 (Sheldrick, 2014), SHELXLE (Huebschle, 2011)'
_computing_structure_solution 'SHELXT (Sheldrick, 2015)'
_diffrn_ambient_temperature 100
_diffrn_detector ' CMOS plate '
_diffrn_detector_area_resol_mean 16
_diffrn_measured_fraction_theta_full 1.000
_diffrn_measured_fraction_theta_max 0.965
_diffrn_measurement_device ' \k-geometry diffractometer '
_diffrn_measurement_device_type ' Bruker Photon CMOS '
_diffrn_measurement_method ' phi- and omega-rotation '
_diffrn_radiation_monochromator 'Helios optic'
_diffrn_radiation_probe x-ray
_diffrn_radiation_source 'IMS microsource'
_diffrn_radiation_type MoK\a
_diffrn_radiation_wavelength 0.71073
_diffrn_reflns_av_R_equivalents 0.0648
_diffrn_reflns_av_unetI/netI 0.0339
_diffrn_reflns_limit_h_max 9
_diffrn_reflns_limit_h_min -9
_diffrn_reflns_limit_k_max 10
_diffrn_reflns_limit_k_min -10
_diffrn_reflns_limit_l_max 23
_diffrn_reflns_limit_l_min -23
_diffrn_reflns_number 34475
_diffrn_reflns_reduction_process
;
;
_diffrn_reflns_theta_full 25.03
_diffrn_reflns_theta_max 25.03
_diffrn_reflns_theta_min 2.71
_exptl_absorpt_coefficient_mu 0.152
_exptl_absorpt_correction_T_max 0.7453
_exptl_absorpt_correction_T_min 0.6223
_exptl_absorpt_correction_type multi-scan
_exptl_absorpt_process_details 'SADABS 2014/5, Bruker, 2014'
_exptl_crystal_colour 'clear colourless'
_exptl_crystal_density_diffrn 1.036
_exptl_crystal_density_method 'Not Measured'
_exptl_crystal_description fragment
_exptl_crystal_F_000 424
_exptl_crystal_size_max 0.581
_exptl_crystal_size_mid 0.399
_exptl_crystal_size_min 0.377
_refine_diff_density_max 0.433
_refine_diff_density_min -0.297
_refine_diff_density_rms 0.056
_refine_ls_extinction_method none
_refine_ls_goodness_of_fit_ref 1.134
_refine_ls_hydrogen_treatment mixed
_refine_ls_matrix_type full
_refine_ls_number_parameters 255
_refine_ls_number_reflns 4326
_refine_ls_number_restraints 0
_refine_ls_restrained_S_all 1.134
_refine_ls_R_factor_all 0.0584
_refine_ls_R_factor_gt 0.0509
_refine_ls_shift/su_max 0.000
_refine_ls_shift/su_mean 0.000
_refine_ls_structure_factor_coef Fsqd
_refine_ls_weighting_details 'W=1/[\S^2^(FO^2^)+(0.0110P)^2^+2.8399P] WHERE P=(FO^2^+2FC^2^)/3'
_refine_ls_weighting_scheme calc
_refine_ls_wR_factor_gt 0.1179
_refine_ls_wR_factor_ref 0.1258
_reflns_number_gt 3944
_reflns_number_total 4326
_reflns_threshold_expression I>2\s(I)
_cod_data_source_file c9dt00608g2.cif
_cod_data_source_block mo_dubgi4_0m-auto
_cod_depositor_comments 'Adding full bibliography for 7049570--7049573.cif.'
_cod_database_code 7049572

loop_
_space_group_symop_id
_space_group_symop_operation_xyz
1 x,y,z
2 -x,-y,-z

loop_
_atom_site_label
_atom_site_type_symbol
_atom_site_fract_x
_atom_site_fract_y
_atom_site_fract_z
_atom_site_U_iso_or_equiv
_atom_site_adp_type
_atom_site_occupancy
_atom_site_site_symmetry_order
_atom_site_calc_flag
_atom_site_refinement_flags_posn
_atom_site_refinement_flags_adp
Si1 Si 0.64516(10) 0.24185(10) 0.32816(4) 0.01099(17) Uani 1 1 d . .
Si2 Si 0.80796(11) 0.27257(11) 0.22334(4) 0.01686(19) Uani 1 1 d . .
N1 N 0.8724(3) 0.6334(3) 0.08606(11) 0.0118(5) Uani 1 1 d . .
N2 N 0.5805(3) 0.7472(3) 0.08622(12) 0.0143(5) Uani 1 1 d . .
N3 N 0.6850(4) 0.3341(3) 0.15401(13) 0.0181(5) Uani 1 1 d . .
C1 C 0.7358(4) 0.5905(4) 0.08435(13) 0.0137(6) Uani 1 1 d . .
C2 C 0.8015(4) 0.8161(4) 0.08883(14) 0.0134(6) Uani 1 1 d . .
C3 C 0.6167(4) 0.8891(4) 0.08913(14) 0.0145(6) Uani 1 1 d . .
C4 C 1.0670(4) 0.5071(4) 0.08928(15) 0.0180(6) Uani 1 1 d . .
H4A H 1.1401 0.5418 0.0530 0.027 Uiso 1 1 calc R U
H4B H 1.0871 0.3875 0.0830 0.027 Uiso 1 1 calc R U
H4C H 1.1045 0.5070 0.1339 0.027 Uiso 1 1 calc R U
C5 C 0.9231(4) 0.8984(4) 0.09087(16) 0.0211(6) Uani 1 1 d . .
H5A H 1.0102 0.8730 0.0498 0.032 Uiso 1 1 calc R U
H5B H 0.9911 0.8487 0.1316 0.032 Uiso 1 1 calc R U
H5C H 0.8479 1.0275 0.0925 0.032 Uiso 1 1 calc R U
C6 C 0.4699(4) 1.0759(4) 0.09219(16) 0.0227(7) Uani 1 1 d . .
H6A H 0.4018 1.1120 0.0515 0.034 Uiso 1 1 calc R U
H6B H 0.5253 1.1536 0.0937 0.034 Uiso 1 1 calc R U
H6C H 0.3855 1.0856 0.1333 0.034 Uiso 1 1 calc R U
C7 C 0.3946(4) 0.7682(4) 0.08642(17) 0.0243(7) Uani 1 1 d . .
H7A H 0.3261 0.8680 0.0538 0.036 Uiso 1 1 calc R U
H7B H 0.3309 0.7921 0.1324 0.036 Uiso 1 1 calc R U
H7C H 0.4026 0.6587 0.0732 0.036 Uiso 1 1 calc R U
C8 C 0.7820(4) 0.2485(4) 0.39860(15) 0.0178(6) Uani 1 1 d . .
C9 C 0.7342(4) 0.1781(4) 0.47038(15) 0.0224(7) Uani 1 1 d . .
H9A H 0.6019 0.2464 0.4832 0.034 Uiso 1 1 calc R U
H9B H 0.8029 0.1909 0.5036 0.034 Uiso 1 1 calc R U
H9C H 0.7673 0.0521 0.4700 0.034 Uiso 1 1 calc R U
C10 C 0.9900(4) 0.1384(5) 0.37965(16) 0.0252(7) Uani 1 1 d . .
H10A H 1.0240 0.1853 0.3350 0.038 Uiso 1 1 calc R U
H10B H 1.0206 0.0138 0.3774 0.038 Uiso 1 1 calc R U
H10C H 1.0580 0.1461 0.4144 0.038 Uiso 1 1 calc R U
C11 C 0.7481(5) 0.4398(4) 0.40327(16) 0.0261(7) Uani 1 1 d . .
H11A H 0.7733 0.4895 0.3578 0.039 Uiso 1 1 calc R U
H11B H 0.8298 0.4381 0.4347 0.039 Uiso 1 1 calc R U
H11C H 0.6197 0.5135 0.4202 0.039 Uiso 1 1 calc R U
C12 C 0.6447(4) 0.0150(4) 0.33269(14) 0.0157(6) Uani 1 1 d . .
C13 C 0.8371(4) -0.1384(4) 0.34456(18) 0.0263(7) Uani 1 1 d . .
H13A H 0.9280 -0.1241 0.3104 0.040 Uiso 1 1 calc R U
H13B H 0.8393 -0.2519 0.3404 0.040 Uiso 1 1 calc R U
H13C H 0.8667 -0.1372 0.3905 0.040 Uiso 1 1 calc R U
C14 C 0.5085(4) -0.0065(4) 0.39017(16) 0.0214(6) Uani 1 1 d . .
H14A H 0.3828 0.0843 0.3819 0.032 Uiso 1 1 calc R U
H14B H 0.5379 0.0077 0.4343 0.032 Uiso 1 1 calc R U
H14C H 0.5183 -0.1251 0.3908 0.032 Uiso 1 1 calc R U
C15 C 0.5989(5) -0.0122(4) 0.26405(16) 0.0252(7) Uani 1 1 d . .
H15A H 0.6826 0.0039 0.2269 0.038 Uiso 1 1 calc R U
H15B H 0.4716 0.0750 0.2562 0.038 Uiso 1 1 calc R U
H15C H 0.6132 -0.1328 0.2655 0.038 Uiso 1 1 calc R U
C16 C 0.3978(4) 0.4407(4) 0.32951(15) 0.0178(6) Uani 1 1 d . .
C17 C 0.4039(5) 0.6146(4) 0.29947(17) 0.0274(7) Uani 1 1 d . .
H17A H 0.4662 0.5988 0.2531 0.041 Uiso 1 1 calc R U
H17B H 0.4712 0.6427 0.3284 0.041 Uiso 1 1 calc R U
H17C H 0.2781 0.7124 0.2979 0.041 Uiso 1 1 calc R U
C18 C 0.2781(4) 0.4135(4) 0.28441(17) 0.0254(7) Uani 1 1 d . .
H18A H 0.3415 0.3885 0.2384 0.038 Uiso 1 1 calc R U
H18B H 0.1597 0.5217 0.2815 0.038 Uiso 1 1 calc R U
H18C H 0.2570 0.3132 0.3046 0.038 Uiso 1 1 calc R U
C19 C 0.2981(4) 0.4687(4) 0.40215(16) 0.0277(7) Uani 1 1 d . .
H19A H 0.1738 0.5690 0.4001 0.042 Uiso 1 1 calc R U
H19B H 0.3669 0.4944 0.4313 0.042 Uiso 1 1 calc R U
H19C H 0.2902 0.3606 0.4213 0.042 Uiso 1 1 calc R U
B1 B 0.7497(5) 0.3942(4) 0.08304(17) 0.0184(7) Uani 1 1 d . .
H1A H 0.900(5) 0.294(4) 0.0695(16) 0.022 Uiso 1 1 d . U
H1B H 0.656(4) 0.409(4) 0.0417(17) 0.022 Uiso 1 1 d . U
H3 H 0.579(5) 0.375(5) 0.1599(18) 0.022 Uiso 1 1 d . U
H2A H 0.874(4) 0.405(4) 0.2333(16) 0.022 Uiso 1 1 d . U
H2B H 0.978(4) 0.112(4) 0.2138(16) 0.022 Uiso 1 1 d . U

loop_
_atom_site_aniso_label
_atom_site_aniso_U_11
_atom_site_aniso_U_22
_atom_site_aniso_U_33
_atom_site_aniso_U_23
_atom_site_aniso_U_13
_atom_site_aniso_U_12
Si1 0.0106(4) 0.0092(4) 0.0135(4) -0.0004(3) -0.0001(3) -0.0053(3)
Si2 0.0202(4) 0.0200(4) 0.0153(4) -0.0001(3) 0.0011(3) -0.0145(3)
N1 0.0134(11) 0.0094(11) 0.0128(11) -0.0001(9) -0.0014(9) -0.0055(9)
N2 0.0136(12) 0.0174(12) 0.0154(12) -0.0006(9) -0.0027(9) -0.0099(10)
N3 0.0221(13) 0.0214(13) 0.0168(13) -0.0010(10) 0.0006(11) -0.0159(12)
C1 0.0181(14) 0.0166(14) 0.0090(13) -0.0010(10) 0.0008(11) -0.0107(12)
C2 0.0173(14) 0.0120(13) 0.0128(13) -0.0015(11) -0.0006(11) -0.0084(12)
C3 0.0179(14) 0.0132(14) 0.0139(14) -0.0004(11) -0.0036(11) -0.0080(12)
C4 0.0143(14) 0.0166(15) 0.0201(15) -0.0017(12) 0.0000(11) -0.0052(12)
C5 0.0197(15) 0.0196(15) 0.0309(17) -0.0055(13) 0.0007(13) -0.0146(13)
C6 0.0213(16) 0.0179(15) 0.0239(16) -0.0026(12) -0.0035(13) -0.0046(13)
C7 0.0165(15) 0.0334(18) 0.0291(17) -0.0038(14) -0.0047(13) -0.0153(14)
C8 0.0187(15) 0.0201(15) 0.0188(15) 0.0020(12) -0.0056(12) -0.0123(13)
C9 0.0266(17) 0.0256(17) 0.0190(15) 0.0030(12) -0.0064(13) -0.0157(14)
C10 0.0176(15) 0.0371(19) 0.0247(17) 0.0049(14) -0.0061(13) -0.0165(14)
C11 0.041(2) 0.0265(17) 0.0228(16) 0.0013(13) -0.0086(14) -0.0243(16)
C12 0.0181(15) 0.0126(14) 0.0190(15) -0.0020(11) 0.0026(12) -0.0103(12)
C13 0.0244(17) 0.0110(15) 0.0378(19) -0.0012(13) 0.0031(14) -0.0053(13)
C14 0.0237(16) 0.0233(16) 0.0230(16) -0.0009(12) 0.0038(13) -0.0175(14)
C15 0.0376(19) 0.0253(17) 0.0236(16) -0.0057(13) 0.0032(14) -0.0241(15)
C16 0.0155(14) 0.0130(14) 0.0204(15) -0.0016(11) -0.0030(12) -0.0027(12)
C17 0.0305(18) 0.0125(15) 0.0310(18) 0.0009(13) -0.0077(14) -0.0028(13)
C18 0.0152(15) 0.0281(17) 0.0291(17) -0.0001(14) -0.0068(13) -0.0064(14)
C19 0.0194(16) 0.0247(17) 0.0264(17) -0.0062(14) 0.0017(13) -0.0002(14)
B1 0.0302(19) 0.0149(16) 0.0157(16) -0.0015(13) 0.0004(14) -0.0157(15)

loop_
_atom_type_symbol
_atom_type_description
_atom_type_scat_dispersion_real
_atom_type_scat_dispersion_imag
_atom_type_scat_source
C C 0.0033 0.0016 ' International Tables Vol C Tables 4.2.6.8 and 6.1.1.4'
H H 0.0000 0.0000 ' International Tables Vol C Tables 4.2.6.8 and 6.1.1.4'
B B 0.0013 0.0007 ' International Tables Vol C Tables 4.2.6.8 and 6.1.1.4'
N N 0.0061 0.0033 ' International Tables Vol C Tables 4.2.6.8 and 6.1.1.4'
Si Si 0.0817 0.0704 ' International Tables Vol C Tables 4.2.6.8 and 6.1.1.4'

loop_
_geom_angle_atom_site_label_1
_geom_angle_atom_site_label_2
_geom_angle_atom_site_label_3
_geom_angle
C12 Si1 C16 112.03(13)
C12 Si1 C8 111.96(12)
C16 Si1 C8 111.92(13)
C12 Si1 Si2 107.52(9)
C16 Si1 Si2 107.84(9)
C8 Si1 Si2 105.14(9)
N3 Si2 Si1 114.35(10)
N3 Si2 H2A 112.4(12)
Si1 Si2 H2A 105.9(12)
N3 Si2 H2B 111.1(13)
Si1 Si2 H2B 109.8(13)
H2A Si2 H2B 102.3(17)
C1 N1 C2 110.9(2)
C1 N1 C4 125.6(2)
C2 N1 C4 123.4(2)
C1 N2 C3 111.9(2)
C1 N2 C7 124.7(2)
C3 N2 C7 123.4(2)
B1 N3 Si2 123.2(2)
B1 N3 H3 112(3)
Si2 N3 H3 119(3)
N2 C1 N1 104.5(2)
N2 C1 B1 126.4(2)
N1 C1 B1 129.0(3)
C3 C2 N1 107.1(2)
C3 C2 C5 131.2(3)
N1 C2 C5 121.7(2)
C2 C3 N2 105.6(2)
C2 C3 C6 131.5(3)
N2 C3 C6 122.9(3)
N1 C4 H4A 109.5
N1 C4 H4B 109.5
H4A C4 H4B 109.5
N1 C4 H4C 109.5
H4A C4 H4C 109.5
H4B C4 H4C 109.5
C2 C5 H5A 109.5
C2 C5 H5B 109.5
H5A C5 H5B 109.5
C2 C5 H5C 109.5
H5A C5 H5C 109.5
H5B C5 H5C 109.5
C3 C6 H6A 109.5
C3 C6 H6B 109.5
H6A C6 H6B 109.5
C3 C6 H6C 109.5
H6A C6 H6C 109.5
H6B C6 H6C 109.5
N2 C7 H7A 109.5
N2 C7 H7B 109.5
H7A C7 H7B 109.5
N2 C7 H7C 109.5
H7A C7 H7C 109.5
H7B C7 H7C 109.5
C10 C8 C9 108.4(2)
C10 C8 C11 105.8(2)
C9 C8 C11 107.8(2)
C10 C8 Si1 110.0(2)
C9 C8 Si1 113.79(19)
C11 C8 Si1 110.8(2)
C8 C9 H9A 109.5
C8 C9 H9B 109.5
H9A C9 H9B 109.5
C8 C9 H9C 109.5
H9A C9 H9C 109.5
H9B C9 H9C 109.5
C8 C10 H10A 109.5
C8 C10 H10B 109.5
H10A C10 H10B 109.5
C8 C10 H10C 109.5
H10A C10 H10C 109.5
H10B C10 H10C 109.5
C8 C11 H11A 109.5
C8 C11 H11B 109.5
H11A C11 H11B 109.5
C8 C11 H11C 109.5
H11A C11 H11C 109.5
H11B C11 H11C 109.5
C13 C12 C15 105.9(2)
C13 C12 C14 107.6(2)
C15 C12 C14 108.5(2)
C13 C12 Si1 110.35(19)
C15 C12 Si1 110.61(19)
C14 C12 Si1 113.53(19)
C12 C13 H13A 109.5
C12 C13 H13B 109.5
H13A C13 H13B 109.5
C12 C13 H13C 109.5
H13A C13 H13C 109.5
H13B C13 H13C 109.5
C12 C14 H14A 109.5
C12 C14 H14B 109.5
H14A C14 H14B 109.5
C12 C14 H14C 109.5
H14A C14 H14C 109.5
H14B C14 H14C 109.5
C12 C15 H15A 109.5
C12 C15 H15B 109.5
H15A C15 H15B 109.5
C12 C15 H15C 109.5
H15A C15 H15C 109.5
H15B C15 H15C 109.5
C19 C16 C18 107.6(3)
C19 C16 C17 108.7(2)
C18 C16 C17 106.2(2)
C19 C16 Si1 112.5(2)
C18 C16 Si1 111.3(2)
C17 C16 Si1 110.2(2)
C16 C17 H17A 109.5
C16 C17 H17B 109.5
H17A C17 H17B 109.5
C16 C17 H17C 109.5
H17A C17 H17C 109.5
H17B C17 H17C 109.5
C16 C18 H18A 109.5
C16 C18 H18B 109.5
H18A C18 H18B 109.5
C16 C18 H18C 109.5
H18A C18 H18C 109.5
H18B C18 H18C 109.5
C16 C19 H19A 109.5
C16 C19 H19B 109.5
H19A C19 H19B 109.5
C16 C19 H19C 109.5
H19A C19 H19C 109.5
H19B C19 H19C 109.5
N3 B1 C1 110.2(2)
N3 B1 H1A 108.7(16)
C1 B1 H1A 108.7(16)
N3 B1 H1B 111.1(16)
C1 B1 H1B 106.4(16)
H1A B1 H1B 112(2)

loop_
_geom_bond_atom_site_label_1
_geom_bond_atom_site_label_2
_geom_bond_distance
Si1 C12 1.937(3)
Si1 C16 1.944(3)
Si1 C8 1.947(3)
Si1 Si2 2.3631(11)
Si2 N3 1.703(3)
Si2 H2A 1.53(3)
Si2 H2B 1.44(3)
N1 C1 1.357(4)
N1 C2 1.392(3)
N1 C4 1.458(3)
N2 C1 1.347(4)
N2 C3 1.397(4)
N2 C7 1.466(4)
N3 B1 1.542(4)
N3 H3 0.77(4)
C1 B1 1.635(4)
C2 C3 1.352(4)
C2 C5 1.491(4)
C3 C6 1.482(4)
C4 H4A 0.9800
C4 H4B 0.9800
C4 H4C 0.9800
C5 H5A 0.9800
C5 H5B 0.9800
C5 H5C 0.9800
C6 H6A 0.9800
C6 H6B 0.9800
C6 H6C 0.9800
C7 H7A 0.9800
C7 H7B 0.9800
C7 H7C 0.9800
C8 C10 1.539(4)
C8 C9 1.540(4)
C8 C11 1.542(4)
C9 H9A 0.9800
C9 H9B 0.9800
C9 H9C 0.9800
C10 H10A 0.9800
C10 H10B 0.9800
C10 H10C 0.9800
C11 H11A 0.9800
C11 H11B 0.9800
C11 H11C 0.9800
C12 C13 1.534(4)
C12 C15 1.541(4)
C12 C14 1.542(4)
C13 H13A 0.9800
C13 H13B 0.9800
C13 H13C 0.9800
C14 H14A 0.9800
C14 H14B 0.9800
C14 H14C 0.9800
C15 H15A 0.9800
C15 H15B 0.9800
C15 H15C 0.9800
C16 C19 1.541(4)
C16 C18 1.543(4)
C16 C17 1.549(4)
C17 H17A 0.9800
C17 H17B 0.9800
C17 H17C 0.9800
C18 H18A 0.9800
C18 H18B 0.9800
C18 H18C 0.9800
C19 H19A 0.9800
C19 H19B 0.9800
C19 H19C 0.9800
B1 H1A 1.15(3)
B1 H1B 1.17(3)

loop_
_geom_torsion_atom_site_label_1
_geom_torsion_atom_site_label_2
_geom_torsion_atom_site_label_3
_geom_torsion_atom_site_label_4
_geom_torsion
Si1 Si2 N3 B1 168.8(2)
C3 N2 C1 N1 0.0(3)
C7 N2 C1 N1 -179.0(2)
C3 N2 C1 B1 178.1(3)
C7 N2 C1 B1 -0.9(4)
C2 N1 C1 N2 -0.1(3)
C4 N1 C1 N2 176.0(2)
C2 N1 C1 B1 -178.2(3)
C4 N1 C1 B1 -2.1(4)
C1 N1 C2 C3 0.2(3)
C4 N1 C2 C3 -176.0(2)
C1 N1 C2 C5 -179.8(3)
C4 N1 C2 C5 4.0(4)
N1 C2 C3 N2 -0.2(3)
C5 C2 C3 N2 179.8(3)
N1 C2 C3 C6 179.4(3)
C5 C2 C3 C6 -0.6(5)
C1 N2 C3 C2 0.2(3)
C7 N2 C3 C2 179.2(3)
C1 N2 C3 C6 -179.5(3)
C7 N2 C3 C6 -0.5(4)
Si2 N3 B1 C1 -71.1(3)
N2 C1 B1 N3 -73.5(4)
N1 C1 B1 N3 104.2(3)
